data_4030456
loop_
_publ_author_name
'Chen, Yi-Ru'
'Das, Utpal'
'Liu, Meng-Hsien'
'Lin, Wenwei'

_publ_section_title
;
 Organocatalytic Enantioselective Direct Vinylogous Michael Addition of
 \a,\b-Unsaturated \g-Butyrolactam to \b-Acyl Acrylates and
 1,2-Diacylethylenes.
;
_journal_issue 3
_journal_name_full 'The Journal of organic chemistry'
_journal_page_first 1985
_journal_page_last 1992
_journal_paper_doi 10.1021/jo5027047
_journal_volume 80
_journal_year 2015
_chemical_absolute_configuration unk
_chemical_formula_moiety 'C26 H26 Br N O6'
_chemical_formula_sum 'C26 H26 Br N O6'
_chemical_formula_weight 528.39
_chemical_name_systematic
;
 ?
;
_space_group_IT_number 4
_symmetry_cell_setting monoclinic
_symmetry_space_group_name_Hall 'P 2yb'
_symmetry_space_group_name_H-M 'P 1 21 1'
_atom_sites_solution_hydrogens geom
_atom_sites_solution_primary direct
_atom_sites_solution_secondary difmap
_audit_creation_method SHELXL-97
_cell_angle_alpha 90.00
_cell_angle_beta 103.682(3)
_cell_angle_gamma 90.00
_cell_formula_units_Z 2
_cell_length_a 10.1214(4)
_cell_length_b 7.5832(3)
_cell_length_c 16.0129(7)
_cell_measurement_reflns_used 0
_cell_measurement_temperature 200(2)
_cell_measurement_theta_max 0
_cell_measurement_theta_min 0
_cell_volume 1194.16(9)
_computing_molecular_graphics 'Ortep-3 for Windows (Farrugia, 1997)'
_computing_publication_material 'WinGX publication routines (Farrugia, 1999)'
_computing_structure_refinement 'SHELXL-97 (Sheldrick, 1997)'
_computing_structure_solution 'SHELXS-86 (Sheldrick, 1986)'
_diffrn_ambient_temperature 200(2)
_diffrn_measured_fraction_theta_full 0.991
_diffrn_measured_fraction_theta_max 0.991
_diffrn_radiation_monochromator graphite
_diffrn_radiation_source 'fine-focus sealed tube'
_diffrn_radiation_type MoK\a
_diffrn_radiation_wavelength 0.71073
_diffrn_reflns_av_R_equivalents 0.0424
_diffrn_reflns_av_sigmaI/netI 0.0614
_diffrn_reflns_limit_h_max 12
_diffrn_reflns_limit_h_min -12
_diffrn_reflns_limit_k_max 8
_diffrn_reflns_limit_k_min -9
_diffrn_reflns_limit_l_max 17
_diffrn_reflns_limit_l_min -19
_diffrn_reflns_number 8243
_diffrn_reflns_theta_full 25.05
_diffrn_reflns_theta_max 25.05
_diffrn_reflns_theta_min 2.07
_exptl_absorpt_coefficient_mu 1.764
_exptl_absorpt_correction_T_max 0.9170
_exptl_absorpt_correction_T_min 0.4278
_exptl_absorpt_correction_type multi-scan
_exptl_crystal_colour colorless
_exptl_crystal_density_diffrn 1.470
_exptl_crystal_density_method 'not measured'
_exptl_crystal_description prism
_exptl_crystal_F_000 544
_exptl_crystal_size_max 0.58
_exptl_crystal_size_mid 0.56
_exptl_crystal_size_min 0.05
_refine_diff_density_max 0.254
_refine_diff_density_min -0.506
_refine_diff_density_rms 0.054
_refine_ls_abs_structure_details 'Flack H D (1983), Acta Cryst. A39, 876-881'
_refine_ls_abs_structure_Flack 0.008(7)
_refine_ls_extinction_method none
_refine_ls_goodness_of_fit_ref 1.039
_refine_ls_hydrogen_treatment constr
_refine_ls_matrix_type full
_refine_ls_number_parameters 307
_refine_ls_number_reflns 3239
_refine_ls_number_restraints 1
_refine_ls_restrained_S_all 1.039
_refine_ls_R_factor_all 0.0359
_refine_ls_R_factor_gt 0.0310
_refine_ls_shift/su_max 0.001
_refine_ls_shift/su_mean 0.000
_refine_ls_structure_factor_coef Fsqd
_refine_ls_weighting_details 'calc w=1/[\s^2^(Fo^2^)+(0.0203P)^2^+0.0000P] where P=(Fo^2^+2Fc^2^)/3'
_refine_ls_weighting_scheme calc
_refine_ls_wR_factor_gt 0.0684
_refine_ls_wR_factor_ref 0.0703
_reflns_number_gt 2974
_reflns_number_total 3239
_reflns_threshold_expression >2sigma(I)
_cod_data_source_file jo5027047_si_003.cif
_cod_data_source_block a16158
_cod_depositor_comments 'Adding full bibliography for 4030454--4030457.cif.'
_cod_original_cell_volume 1194.16(8)
_cod_original_sg_symbol_H-M 'P 21'
_cod_database_code 4030456

loop_
_symmetry_equiv_pos_as_xyz
'x, y, z'
'-x, y+1/2, -z'

loop_
_atom_site_label
_atom_site_type_symbol
_atom_site_fract_x
_atom_site_fract_y
_atom_site_fract_z
_atom_site_U_iso_or_equiv
_atom_site_adp_type
_atom_site_occupancy
_atom_site_symmetry_multiplicity
_atom_site_calc_flag
_atom_site_refinement_flags
C1 C 1.3198(3) 1.2224(4) 0.2163(2) 0.0212(8) Uani 1 1 d .
C2 C 1.3047(3) 1.1213(4) 0.2860(2) 0.0214(7) Uani 1 1 d .
H2 H 1.3818 1.0867 0.3293 0.026 Uiso 1 1 calc R
C3 C 1.1738(3) 1.0717(4) 0.2910(2) 0.0195(7) Uani 1 1 d .
H3 H 1.1618 0.9999 0.3372 0.023 Uiso 1 1 calc R
C4 C 1.0606(3) 1.1271(4) 0.2285(2) 0.0175(7) Uani 1 1 d .
C5 C 1.0798(3) 1.2314(4) 0.1607(2) 0.0235(8) Uani 1 1 d .
H5 H 1.0030 1.2715 0.1186 0.028 Uiso 1 1 calc R
C6 C 1.2093(3) 1.2774(5) 0.15370(19) 0.0260(7) Uani 1 1 d .
H6 H 1.2217 1.3458 0.1064 0.031 Uiso 1 1 calc R
C7 C 0.9189(3) 1.0760(4) 0.2313(2) 0.0194(7) Uani 1 1 d .
C8 C 0.9002(3) 0.9069(4) 0.2771(2) 0.0204(7) Uani 1 1 d .
H8A H 0.9335 0.9245 0.3398 0.024 Uiso 1 1 calc R
H8B H 0.9559 0.8130 0.2595 0.024 Uiso 1 1 calc R
C9 C 0.7519(3) 0.8466(4) 0.2580(2) 0.0171(7) Uani 1 1 d .
H9 H 0.6951 0.9496 0.2670 0.021 Uiso 1 1 calc R
C10 C 0.7285(3) 0.6953(4) 0.3186(2) 0.0186(7) Uani 1 1 d .
H10 H 0.6301 0.6624 0.3043 0.022 Uiso 1 1 calc R
C11 C 0.8122(3) 0.5348(4) 0.3149(2) 0.0198(8) Uani 1 1 d .
H11 H 0.8096 0.4692 0.2640 0.024 Uiso 1 1 calc R
C12 C 0.8907(3) 0.4946(4) 0.3915(2) 0.0229(8) Uani 1 1 d .
H12 H 0.9511 0.3970 0.4030 0.027 Uiso 1 1 calc R
C13 C 0.8700(3) 0.6243(4) 0.4562(2) 0.0183(7) Uani 1 1 d .
C14 C 0.7016(3) 0.8775(4) 0.4415(2) 0.0206(7) Uani 1 1 d .
C15 C 0.7020(3) 1.0693(4) 0.5631(2) 0.0207(8) Uani 1 1 d .
C16 C 0.7894(4) 1.0681(4) 0.6545(2) 0.0268(8) Uani 1 1 d .
H16A H 0.7716 0.9601 0.6837 0.040 Uiso 1 1 calc R
H16B H 0.7672 1.1710 0.6856 0.040 Uiso 1 1 calc R
H16C H 0.8856 1.0723 0.6531 0.040 Uiso 1 1 calc R
C17 C 0.5539(4) 1.0407(5) 0.5631(3) 0.0346(9) Uani 1 1 d .
H17A H 0.5448 0.9320 0.5943 0.052 Uiso 1 1 calc R
H17B H 0.5002 1.0310 0.5038 0.052 Uiso 1 1 calc R
H17C H 0.5210 1.1408 0.5913 0.052 Uiso 1 1 calc R
C18 C 0.7269(4) 1.2351(4) 0.5153(2) 0.0343(9) Uani 1 1 d .
H18A H 0.8242 1.2456 0.5175 0.051 Uiso 1 1 calc R
H18B H 0.6969 1.3387 0.5423 0.051 Uiso 1 1 calc R
H18C H 0.6758 1.2276 0.4552 0.051 Uiso 1 1 calc R
C19 C 0.7023(3) 0.7859(5) 0.16480(18) 0.0204(6) Uani 1 1 d .
C20 C 0.5546(3) 0.7606(4) 0.12862(18) 0.0176(7) Uani 1 1 d .
C21 C 0.4568(3) 0.8121(4) 0.1722(2) 0.0212(8) Uani 1 1 d .
H21 H 0.4851 0.8673 0.2268 0.025 Uiso 1 1 calc R
C22 C 0.3200(3) 0.7846(5) 0.13787(18) 0.0219(6) Uani 1 1 d .
H22 H 0.2550 0.8235 0.1680 0.026 Uiso 1 1 calc R
C23 C 0.2778(3) 0.7002(4) 0.0596(2) 0.0249(8) Uani 1 1 d .
C24 C 0.0454(3) 0.7039(5) 0.0662(2) 0.0352(9) Uani 1 1 d .
H24A H -0.0442 0.6670 0.0324 0.053 Uiso 1 1 calc R
H24B H 0.0457 0.8317 0.0751 0.053 Uiso 1 1 calc R
H24C H 0.0651 0.6439 0.1220 0.053 Uiso 1 1 calc R
C25 C 0.3740(4) 0.6501(5) 0.0138(2) 0.0308(9) Uani 1 1 d .
H25 H 0.3455 0.5960 -0.0410 0.037 Uiso 1 1 calc R
C26 C 0.5099(4) 0.6799(4) 0.0487(2) 0.0271(8) Uani 1 1 d .
H26 H 0.5747 0.6447 0.0177 0.032 Uiso 1 1 calc R
N1 N 0.7714(2) 0.7434(3) 0.41065(15) 0.0169(6) Uani 1 1 d .
O1 O 0.8228(2) 1.1676(3) 0.19699(15) 0.0282(6) Uani 1 1 d .
O2 O 0.9257(2) 0.6299(3) 0.53205(15) 0.0262(6) Uani 1 1 d .
O3 O 0.6025(2) 0.9448(3) 0.39486(14) 0.0262(6) Uani 1 1 d .
O4 O 0.7563(2) 0.9155(3) 0.52370(13) 0.0204(5) Uani 1 1 d .
O5 O 0.7847(2) 0.7566(4) 0.12249(14) 0.0344(6) Uani 1 1 d .
O6 O 0.1460(2) 0.6589(3) 0.02148(15) 0.0335(6) Uani 1 1 d .
Br1 Br 1.49747(3) 1.28564(5) 0.20850(2) 0.03886(13) Uani 1 1 d .

loop_
_atom_site_aniso_label
_atom_site_aniso_U_11
_atom_site_aniso_U_22
_atom_site_aniso_U_33
_atom_site_aniso_U_23
_atom_site_aniso_U_13
_atom_site_aniso_U_12
C1 0.0163(18) 0.0212(17) 0.027(2) -0.0074(13) 0.0067(15) -0.0072(13)
C2 0.0164(18) 0.0214(16) 0.025(2) -0.0037(14) 0.0013(15) -0.0026(13)
C3 0.022(2) 0.0164(16) 0.020(2) 0.0008(13) 0.0051(16) 0.0003(13)
C4 0.0165(18) 0.0180(16) 0.0170(18) -0.0031(13) 0.0017(15) -0.0047(13)
C5 0.0226(18) 0.0270(19) 0.0184(19) 0.0045(13) 0.0001(15) -0.0039(13)
C6 0.0254(17) 0.0285(16) 0.0226(18) 0.0019(18) 0.0028(14) -0.007(2)
C7 0.0192(19) 0.0232(17) 0.0153(19) -0.0058(13) 0.0028(15) -0.0024(14)
C8 0.0139(17) 0.0223(16) 0.0225(19) 0.0002(13) -0.0005(14) -0.0026(13)
C9 0.0140(17) 0.0195(15) 0.0188(19) -0.0031(12) 0.0059(15) -0.0015(11)
C10 0.0155(18) 0.0225(16) 0.0160(19) -0.0045(13) 0.0000(15) -0.0047(13)
C11 0.024(2) 0.0167(15) 0.021(2) -0.0017(13) 0.0088(16) -0.0029(13)
C12 0.028(2) 0.0135(16) 0.029(2) 0.0021(14) 0.0110(17) -0.0008(14)
C13 0.0170(18) 0.0174(16) 0.021(2) 0.0050(14) 0.0054(16) -0.0026(13)
C14 0.0171(19) 0.0198(17) 0.025(2) -0.0004(15) 0.0060(16) -0.0040(15)
C15 0.0220(19) 0.0168(16) 0.024(2) -0.0053(13) 0.0068(16) 0.0000(13)
C16 0.027(2) 0.0276(18) 0.025(2) -0.0054(14) 0.0044(17) -0.0014(15)
C17 0.019(2) 0.048(2) 0.037(2) -0.0110(17) 0.0082(18) -0.0021(17)
C18 0.041(2) 0.024(2) 0.037(2) 0.0015(15) 0.0073(19) -0.0002(15)
C19 0.0202(16) 0.0203(14) 0.0205(18) 0.0033(17) 0.0041(14) 0.0007(17)
C20 0.0174(16) 0.0177(16) 0.0166(17) 0.0012(14) 0.0020(13) -0.0009(14)
C21 0.0199(17) 0.027(2) 0.0142(17) -0.0040(14) -0.0012(14) 0.0017(14)
C22 0.0173(16) 0.0282(15) 0.0203(18) -0.0065(19) 0.0044(13) -0.0015(19)
C23 0.0124(18) 0.0311(18) 0.028(2) 0.0006(15) -0.0017(15) -0.0005(14)
C24 0.0128(19) 0.057(2) 0.034(2) -0.0010(17) 0.0018(17) -0.0010(17)
C25 0.019(2) 0.049(2) 0.023(2) -0.0125(16) 0.0024(16) -0.0050(17)
C26 0.0195(19) 0.046(2) 0.0161(19) -0.0073(16) 0.0058(15) -0.0003(16)
N1 0.0147(13) 0.0199(15) 0.0144(14) -0.0013(10) 0.0003(11) 0.0009(10)
O1 0.0166(13) 0.0298(13) 0.0361(16) 0.0091(11) 0.0018(11) 0.0020(10)
O2 0.0270(15) 0.0298(13) 0.0191(14) 0.0036(10) 0.0001(12) 0.0040(11)
O3 0.0205(14) 0.0342(14) 0.0212(14) -0.0022(10) -0.0002(11) 0.0090(11)
O4 0.0220(13) 0.0231(11) 0.0155(13) -0.0057(9) 0.0031(10) 0.0037(10)
O5 0.0200(12) 0.0593(18) 0.0264(14) -0.0133(13) 0.0102(10) -0.0033(13)
O6 0.0180(14) 0.0567(16) 0.0233(15) -0.0103(12) -0.0002(11) -0.0038(12)
Br1 0.0238(2) 0.0400(2) 0.0554(3) 0.0031(2) 0.01448(17) -0.00914(19)

loop_
_atom_type_symbol
_atom_type_description
_atom_type_scat_dispersion_real
_atom_type_scat_dispersion_imag
_atom_type_scat_source
C C 0.0033 0.0016 'International Tables Vol C Tables 4.2.6.8 and 6.1.1.4'
H H 0.0000 0.0000 'International Tables Vol C Tables 4.2.6.8 and 6.1.1.4'
N N 0.0061 0.0033 'International Tables Vol C Tables 4.2.6.8 and 6.1.1.4'
O O 0.0106 0.0060 'International Tables Vol C Tables 4.2.6.8 and 6.1.1.4'
Br Br -0.2901 2.4595 'International Tables Vol C Tables 4.2.6.8 and 6.1.1.4'

loop_
_geom_angle_atom_site_label_1
_geom_angle_atom_site_label_2
_geom_angle_atom_site_label_3
_geom_angle
C6 C1 C2 121.7(3)
C6 C1 Br1 119.7(2)
C2 C1 Br1 118.6(2)
C1 C2 C3 118.6(3)
C1 C2 H2 120.7
C3 C2 H2 120.7
C4 C3 C2 120.5(3)
C4 C3 H3 119.8
C2 C3 H3 119.8
C5 C4 C3 119.2(3)
C5 C4 C7 118.8(3)
C3 C4 C7 122.0(3)
C6 C5 C4 121.0(3)
C6 C5 H5 119.5
C4 C5 H5 119.5
C1 C6 C5 119.0(3)
C1 C6 H6 120.5
C5 C6 H6 120.5
O1 C7 C4 120.6(3)
O1 C7 C8 121.7(3)
C4 C7 C8 117.7(3)
C7 C8 C9 112.7(3)
C7 C8 H8A 109.0
C9 C8 H8A 109.0
C7 C8 H8B 109.0
C9 C8 H8B 109.0
H8A C8 H8B 107.8
C8 C9 C19 111.5(2)
C8 C9 C10 112.5(3)
C19 C9 C10 108.9(2)
C8 C9 H9 108.0
C19 C9 H9 108.0
C10 C9 H9 108.0
N1 C10 C11 101.8(2)
N1 C10 C9 112.8(2)
C11 C10 C9 113.9(3)
N1 C10 H10 109.3
C11 C10 H10 109.3
C9 C10 H10 109.3
C12 C11 C10 111.8(3)
C12 C11 H11 124.1
C10 C11 H11 124.1
C11 C12 C13 109.9(3)
C11 C12 H12 125.0
C13 C12 H12 125.0
O2 C13 N1 126.7(3)
O2 C13 C12 128.0(3)
N1 C13 C12 105.3(3)
O3 C14 O4 127.3(3)
O3 C14 N1 120.3(3)
O4 C14 N1 112.4(3)
O4 C15 C17 110.6(2)
O4 C15 C16 102.3(2)
C17 C15 C16 110.4(3)
O4 C15 C18 108.1(2)
C17 C15 C18 113.6(3)
C16 C15 C18 111.2(3)
C15 C16 H16A 109.5
C15 C16 H16B 109.5
H16A C16 H16B 109.5
C15 C16 H16C 109.5
H16A C16 H16C 109.5
H16B C16 H16C 109.5
C15 C17 H17A 109.5
C15 C17 H17B 109.5
H17A C17 H17B 109.5
C15 C17 H17C 109.5
H17A C17 H17C 109.5
H17B C17 H17C 109.5
C15 C18 H18A 109.5
C15 C18 H18B 109.5
H18A C18 H18B 109.5
C15 C18 H18C 109.5
H18A C18 H18C 109.5
H18B C18 H18C 109.5
O5 C19 C20 121.4(3)
O5 C19 C9 119.3(3)
C20 C19 C9 119.2(2)
C26 C20 C21 117.9(3)
C26 C20 C19 119.6(3)
C21 C20 C19 122.5(3)
C22 C21 C20 121.5(3)
C22 C21 H21 119.3
C20 C21 H21 119.3
C21 C22 C23 119.8(3)
C21 C22 H22 120.1
C23 C22 H22 120.1
O6 C23 C22 124.9(3)
O6 C23 C25 115.4(3)
C22 C23 C25 119.7(3)
O6 C24 H24A 109.5
O6 C24 H24B 109.5
H24A C24 H24B 109.5
O6 C24 H24C 109.5
H24A C24 H24C 109.5
H24B C24 H24C 109.5
C26 C25 C23 119.6(3)
C26 C25 H25 120.2
C23 C25 H25 120.2
C25 C26 C20 121.4(3)
C25 C26 H26 119.3
C20 C26 H26 119.3
C14 N1 C13 129.7(3)
C14 N1 C10 118.6(2)
C13 N1 C10 111.2(2)
C14 O4 C15 118.6(2)
C23 O6 C24 117.5(3)

loop_
_geom_bond_atom_site_label_1
_geom_bond_atom_site_label_2
_geom_bond_distance
C1 C6 1.378(4)
C1 C2 1.392(4)
C1 Br1 1.894(3)
C2 C3 1.398(4)
C2 H2 0.9500
C3 C4 1.396(5)
C3 H3 0.9500
C4 C5 1.394(4)
C4 C7 1.496(4)
C5 C6 1.386(4)
C5 H5 0.9500
C6 H6 0.9500
C7 O1 1.216(4)
C7 C8 1.511(4)
C8 C9 1.529(4)
C8 H8A 0.9900
C8 H8B 0.9900
C9 C19 1.529(4)
C9 C10 1.557(4)
C9 H9 1.0000
C10 N1 1.480(4)
C10 C11 1.492(4)
C10 H10 1.0000
C11 C12 1.330(5)
C11 H11 0.9500
C12 C13 1.478(5)
C12 H12 0.9500
C13 O2 1.213(4)
C13 N1 1.413(4)
C14 O3 1.212(4)
C14 O4 1.334(4)
C14 N1 1.394(4)
C15 O4 1.491(3)
C15 C17 1.514(5)
C15 C16 1.521(5)
C15 C18 1.524(4)
C16 H16A 0.9800
C16 H16B 0.9800
C16 H16C 0.9800
C17 H17A 0.9800
C17 H17B 0.9800
C17 H17C 0.9800
C18 H18A 0.9800
C18 H18B 0.9800
C18 H18C 0.9800
C19 O5 1.213(3)
C19 C20 1.483(4)
C20 C26 1.393(4)
C20 C21 1.394(4)
C21 C22 1.379(4)
C21 H21 0.9500
C22 C23 1.381(5)
C22 H22 0.9500
C23 O6 1.366(4)
C23 C25 1.403(5)
C24 O6 1.418(4)
C24 H24A 0.9800
C24 H24B 0.9800
C24 H24C 0.9800
C25 C26 1.375(5)
C25 H25 0.9500
C26 H26 0.9500
